data_2021036
loop_
_publ_author_name
'Chen, Di'
'Wang, Qiu-Hua'
'Chai, Wen-Xiang'
'Song, Li'

_publ_section_title
;
 Three zinc iodide complexes based on phosphane ligands: syntheses,
 structures, optical properties and TD--DFT calculations
;
_journal_coeditor_code QS3069
_journal_issue 3
_journal_name_full 'Acta Crystallographica Section C'
_journal_page_first
;
;
_journal_paper_doi 10.1107/S2053229618002607
_journal_volume 74
_journal_year 2018
_chemical_formula_iupac '[Zn (C25 H22 O2 P2)3] [Zn I4]'
_chemical_formula_moiety 'C75 H66 O6 P6 Zn 2+, I4 Zn 2-'
_chemical_formula_sum 'C75 H66 I4 O6 P6 Zn2'
_chemical_formula_weight 1887.43
_chemical_name_systematic
;
[Bis(diphenylphosphoryl)methane-\k^2^<i>O</i>,<i>O</i>']zinc(II)
tetraiodidozinc(II)
;
_space_group_crystal_system monoclinic
_space_group_IT_number 14
_space_group_name_Hall '-P 2ybc'
_space_group_name_H-M_alt 'P 1 21/c 1'
_symmetry_space_group_name_Hall '-P 2ybc'
_symmetry_space_group_name_H-M 'P 1 21/c 1'
_atom_sites_solution_hydrogens mixed
_audit_creation_method
;
Olex2 1.2
(compiled 2017.03.28 svn.r3405 for OlexSys, GUI svn.r5381)
;
_cell_angle_alpha 90
_cell_angle_beta 90.352(4)
_cell_angle_gamma 90
_cell_formula_units_Z 4
_cell_length_a 18.9820(9)
_cell_length_b 15.9507(6)
_cell_length_c 24.9714(10)
_cell_measurement_reflns_used 7266
_cell_measurement_temperature 293(2)
_cell_measurement_theta_max 29.5345
_cell_measurement_theta_min 2.8803
_cell_volume 7560.6(5)
_computing_cell_refinement
;
CrysAlis PRO (Agilent, 2011)
;
_computing_data_collection
;
CrysAlis PRO (Agilent, 2011)
;
_computing_data_reduction
;
CrysAlis PRO (Agilent, 2011)
;
_computing_molecular_graphics
;
OLEX2 (Dolomanov <i>et al.</i>,  2009)
;
_computing_publication_material
;
OLEX2 (Dolomanov <i>et al.</i>,  2009)
;
_computing_structure_refinement
;
SHELXL2014 (Sheldrick, 2015)
;
_computing_structure_solution
;
SHELXS97 (Sheldrick, 2008)
;
_diffrn_ambient_temperature 293(2)
_diffrn_detector_area_resol_mean 10.3592
_diffrn_measured_fraction_theta_full 0.971
_diffrn_measured_fraction_theta_max 0.998
_diffrn_measurement_device_type 'Xcalibur, Atlas, Gemini ultra'
_diffrn_measurement_method '\w scans'
_diffrn_radiation_monochromator graphite
_diffrn_radiation_type MoK\a
_diffrn_radiation_wavelength 0.71073
_diffrn_reflns_av_R_equivalents 0.0797
_diffrn_reflns_limit_h_max 18
_diffrn_reflns_limit_h_min -22
_diffrn_reflns_limit_k_max 18
_diffrn_reflns_limit_k_min -18
_diffrn_reflns_limit_l_max 29
_diffrn_reflns_limit_l_min -29
_diffrn_reflns_number 48068
_diffrn_reflns_theta_full 25.242
_diffrn_reflns_theta_max 25.000
_diffrn_reflns_theta_min 2.886
_exptl_absorpt_coefficient_mu 2.444
_exptl_absorpt_correction_T_max 1.00000
_exptl_absorpt_correction_T_min 0.68723
_exptl_absorpt_correction_type multi-scan
_exptl_absorpt_process_details
;
(CrysAlis PRO; Agilent, 2011)
;
_exptl_crystal_colour colourless
_exptl_crystal_density_diffrn 1.658
_exptl_crystal_description block
_exptl_crystal_F_000 3704
_exptl_crystal_size_max 0.35
_exptl_crystal_size_mid 0.15
_exptl_crystal_size_min 0.12
_refine_diff_density_max 1.181
_refine_diff_density_min -0.811
_refine_ls_extinction_method none
_refine_ls_goodness_of_fit_ref 0.961
_refine_ls_hydrogen_treatment mixed
_refine_ls_matrix_type full
_refine_ls_number_parameters 841
_refine_ls_number_reflns 13277
_refine_ls_number_restraints 0
_refine_ls_restrained_S_all 0.961
_refine_ls_R_factor_all 0.1054
_refine_ls_R_factor_gt 0.0507
_refine_ls_shift/su_max 0.001
_refine_ls_shift/su_mean 0.000
_refine_ls_structure_factor_coef Fsqd
_refine_ls_weighting_details 'w=1/[\s^2^(Fo^2^)+(0.0202P)^2^] where P=(Fo^2^+2Fc^2^)/3'
_refine_ls_weighting_scheme calc
_refine_ls_wR_factor_gt 0.0814
_refine_ls_wR_factor_ref 0.0964
_reflns_number_gt 7819
_reflns_number_total 13277
_reflns_threshold_expression 'I > 2\s(I)'
_cod_data_source_file qs3069sup1.cif
_cod_data_source_block 3
_cod_database_code 2021036
_shelx_space_group_comment
;
The symmetry employed for this shelxl refinement is uniquely defined
by the following loop, which should always be used as a source of
symmetry information in preference to the above space-group names.
They are only intended as comments.
;
_shelx_estimated_absorpt_t_min 0.482
_shelx_estimated_absorpt_t_max 0.758
_shelxl_version_number 2.014

loop_
_space_group_symop_operation_xyz
'x, y, z'
'-x, y+1/2, -z+1/2'
'-x, -y, -z'
'x, -y-1/2, z-1/2'

loop_
_atom_site_type_symbol
_atom_site_label
_atom_site_fract_x
_atom_site_fract_y
_atom_site_fract_z
_atom_site_U_iso_or_equiv
_atom_site_adp_type
_atom_site_calc_flag
_atom_site_occupancy
Zn Zn1 0.24189(4) 0.70729(3) 0.20386(2) 0.03087(17) Uani d 1
I I2 -0.30832(3) 0.65882(3) 0.05833(2) 0.07296(18) Uani d 1
I I3 -0.18451(3) 0.86842(3) 0.07845(2) 0.06809(16) Uani d 1
I I4 -0.32969(3) 0.87680(3) -0.05303(2) 0.07159(17) Uani d 1
I I1 -0.16081(3) 0.70669(3) -0.06436(2) 0.07933(19) Uani d 1
Zn Zn2 -0.24613(4) 0.77694(4) 0.00368(3) 0.0458(2) Uani d 1
P P2 0.35279(9) 0.86097(9) 0.17718(5) 0.0329(4) Uani d 1
P P5 0.12990(9) 0.56041(9) 0.16890(6) 0.0344(4) Uani d 1
P P4 0.31767(9) 0.54971(9) 0.26739(6) 0.0357(4) Uani d 1
P P3 0.21599(9) 0.65642(9) 0.32846(5) 0.0334(4) Uani d 1
P P1 0.19651(9) 0.89468(9) 0.16276(6) 0.0344(4) Uani d 1
P P6 0.24626(9) 0.60595(9) 0.09088(6) 0.0377(4) Uani d 1
O O1 0.1841(2) 0.8161(2) 0.19347(13) 0.0385(10) Uani d 1
O O3 0.2356(2) 0.7199(2) 0.28690(13) 0.0364(10) Uani d 1
O O6 0.2455(2) 0.6880(2) 0.12026(13) 0.0387(10) Uani d 1
O O5 0.1526(2) 0.6311(2) 0.20417(13) 0.0382(10) Uani d 1
C C64 0.2022(4) 0.6162(3) 0.0273(2) 0.0420(16) Uani d 1
O O4 0.3046(2) 0.5978(2) 0.21662(13) 0.0364(10) Uani d 1
C C38 0.2411(3) 0.5509(3) 0.3095(2) 0.0331(14) Uani d 1
H H38A 0.2507 0.5185 0.3416 0.040 Uiso calc 1
H H38B 0.2021 0.5246 0.2907 0.040 Uiso calc 1
O O2 0.3339(2) 0.7768(2) 0.19890(14) 0.0389(10) Uani d 1
C C26 0.1238(4) 0.6534(4) 0.3400(2) 0.0433(16) Uani d 1
C C14 0.3684(3) 0.9340(3) 0.2303(2) 0.0374(15) Uani d 1
C C70 0.3340(4) 0.5670(4) 0.0811(2) 0.0460(17) Uani d 1
C C22 0.4984(5) 0.8897(4) 0.0600(3) 0.066(2) Uani d 1
H H22 0.5035 0.9189 0.0280 0.079 Uiso calc 1
C C1 0.1367(3) 0.9033(3) 0.1072(2) 0.0387(15) Uani d 1
C C20 0.4301(3) 0.8563(3) 0.1367(2) 0.0378(15) Uani d 1
C C63 0.2004(3) 0.5242(3) 0.1279(2) 0.0366(14) Uani d 1
H H63A 0.1818 0.4837 0.1025 0.044 Uiso calc 1
H H63B 0.2343 0.4952 0.1505 0.044 Uiso calc 1
C C13 0.2829(3) 0.8990(3) 0.1337(2) 0.0376(15) Uani d 1
H H13A 0.2931 0.9566 0.1240 0.045 Uiso calc 1
H H13B 0.2828 0.8661 0.1011 0.045 Uiso calc 1
C C32 0.2610(3) 0.6769(3) 0.3908(2) 0.0355(14) Uani d 1
C C57 0.0555(3) 0.5873(3) 0.1290(2) 0.0378(15) Uani d 1
C C2 0.1468(4) 0.9590(4) 0.0647(2) 0.0581(19) Uani d 1
H H2 0.1852 0.9952 0.0649 0.070 Uiso calc 1
C C39 0.3877(3) 0.5927(3) 0.3058(2) 0.0378(15) Uani d 1
C C7 0.1879(3) 0.9849(3) 0.2054(2) 0.0403(15) Uani d 1
C C45 0.3341(3) 0.4413(3) 0.2520(2) 0.0437(16) Uani d 1
C C34 0.2983(5) 0.6363(4) 0.4780(3) 0.073(2) Uani d 1
H H34 0.2991 0.5968 0.5054 0.087 Uiso calc 1
C C62 0.0124(4) 0.6511(4) 0.1451(3) 0.0548(18) Uani d 1
H H62 0.0247 0.6824 0.1752 0.066 Uiso calc 1
C C8 0.2026(4) 1.0643(4) 0.1884(3) 0.064(2) Uani d 1
H H8 0.2170 1.0730 0.1533 0.076 Uiso calc 1
C C21 0.4382(4) 0.8991(4) 0.0894(2) 0.0484(17) Uani d 1
H H21 0.4027 0.9347 0.0773 0.058 Uiso calc 1
C C33 0.2617(4) 0.6196(4) 0.4323(2) 0.0551(19) Uani d 1
H H33 0.2370 0.5695 0.4289 0.066 Uiso calc 1
C C65 0.2098(4) 0.5555(4) -0.0113(3) 0.067(2) Uani d 1
H H65 0.2378 0.5086 -0.0049 0.080 Uiso calc 1
C C71 0.3896(4) 0.6207(5) 0.0906(3) 0.0612(19) Uani d 1
H H71 0.3813 0.6751 0.1024 0.073 Uiso calc 1
C C24 0.5449(4) 0.7983(5) 0.1253(3) 0.074(2) Uani d 1
H H24 0.5818 0.7656 0.1382 0.088 Uiso calc 1
C C37 0.2959(4) 0.7514(4) 0.3968(2) 0.0512(18) Uani d 1
H H37 0.2957 0.7905 0.3692 0.061 Uiso calc 1
C C5 0.0349(4) 0.8506(4) 0.0620(3) 0.066(2) Uani d 1
H H5 -0.0025 0.8131 0.0608 0.079 Uiso calc 1
C C29 -0.0195(5) 0.6512(7) 0.3590(4) 0.087(3) Uani d 1
H H29 -0.0675 0.6515 0.3663 0.105 Uiso calc 1
C C40 0.4145(4) 0.6691(4) 0.2909(3) 0.0579(19) Uani d 1
H H40 0.3984 0.6942 0.2595 0.070 Uiso calc 1
C C69 0.1633(4) 0.6856(4) 0.0164(3) 0.060(2) Uani d 1
H H69 0.1601 0.7280 0.0418 0.072 Uiso calc 1
C C61 -0.0481(4) 0.6699(4) 0.1179(3) 0.069(2) Uani d 1
H H61 -0.0768 0.7131 0.1299 0.082 Uiso calc 1
C C25 0.4846(4) 0.8065(4) 0.1545(3) 0.0591(19) Uani d 1
H H25 0.4804 0.7781 0.1869 0.071 Uiso calc 1
C C43 0.4642(4) 0.5966(5) 0.3829(3) 0.067(2) Uani d 1
H H43 0.4814 0.5714 0.4139 0.081 Uiso calc 1
C C6 0.0806(4) 0.8496(4) 0.1048(3) 0.0526(18) Uani d 1
H H6 0.0734 0.8118 0.1325 0.063 Uiso calc 1
C C15 0.3415(5) 0.9167(4) 0.2796(2) 0.077(3) Uani d 1
H H15 0.3159 0.8677 0.2850 0.092 Uiso calc 1
C C75 0.3474(4) 0.4841(4) 0.0655(3) 0.063(2) Uani d 1
H H75 0.3104 0.4467 0.0601 0.076 Uiso calc 1
C C41 0.4652(4) 0.7094(4) 0.3218(3) 0.072(2) Uani d 1
H H41 0.4830 0.7610 0.3110 0.087 Uiso calc 1
C C42 0.4889(4) 0.6728(5) 0.3683(3) 0.069(2) Uani d 1
H H42 0.5219 0.7002 0.3897 0.083 Uiso calc 1
C C31 0.0923(4) 0.5878(4) 0.3668(3) 0.065(2) Uani d 1
H H31 0.1198 0.5434 0.3792 0.078 Uiso calc 1
C C18 0.4166(5) 1.0617(4) 0.2649(3) 0.082(3) Uani d 1
H H18 0.4413 1.1113 0.2598 0.098 Uiso calc 1
C C27 0.0830(4) 0.7173(4) 0.3215(3) 0.065(2) Uani d 1
H H27 0.1034 0.7612 0.3027 0.078 Uiso calc 1
C C11 0.1589(6) 1.0404(5) 0.2911(3) 0.106(4) Uani d 1
H H11 0.1426 1.0323 0.3258 0.128 Uiso calc 1
C C4 0.0440(4) 0.9049(5) 0.0223(3) 0.069(2) Uani d 1
H H4 0.0120 0.9053 -0.0060 0.083 Uiso calc 1
C C49 0.3697(5) 0.3411(5) 0.1860(3) 0.093(3) Uani d 1
H H49 0.3884 0.3296 0.1524 0.112 Uiso calc 1
C C44 0.4139(4) 0.5558(4) 0.3525(2) 0.0547(19) Uani d 1
H H44 0.3974 0.5035 0.3631 0.066 Uiso calc 1
C C50 0.3616(4) 0.4228(4) 0.2029(3) 0.065(2) Uani d 1
H H50 0.3750 0.4663 0.1804 0.077 Uiso calc 1
C C3 0.0989(5) 0.9601(5) 0.0220(3) 0.072(2) Uani d 1
H H3 0.1043 0.9977 -0.0062 0.087 Uiso calc 1
C C28 0.0105(5) 0.7174(6) 0.3308(4) 0.099(3) Uani d 1
H H28 -0.0175 0.7612 0.3183 0.119 Uiso calc 1
C C36 0.3320(4) 0.7682(4) 0.4444(3) 0.071(2) Uani d 1
H H36 0.3548 0.8194 0.4488 0.086 Uiso calc 1
C C16 0.3523(6) 0.9719(6) 0.3213(3) 0.103(3) Uani d 1
H H16 0.3329 0.9608 0.3547 0.123 Uiso calc 1
C C23 0.5508(5) 0.8378(5) 0.0772(3) 0.072(2) Uani d 1
H H23 0.5905 0.8294 0.0563 0.086 Uiso calc 1
C C17 0.3909(5) 1.0421(5) 0.3139(3) 0.088(3) Uani d 1
H H17 0.4001 1.0774 0.3428 0.105 Uiso calc 1
C C67 0.1357(5) 0.6337(5) -0.0705(3) 0.089(3) Uani d 1
H H67 0.1137 0.6396 -0.1036 0.106 Uiso calc 1
C C66 0.1755(5) 0.5651(5) -0.0595(3) 0.088(3) Uani d 1
H H66 0.1797 0.5234 -0.0853 0.105 Uiso calc 1
C C10 0.1763(6) 1.1178(5) 0.2739(4) 0.099(3) Uani d 1
H H10 0.1745 1.1627 0.2976 0.119 Uiso calc 1
C C46 0.3157(4) 0.3769(4) 0.2856(3) 0.063(2) Uani d 1
H H46 0.2971 0.3883 0.3192 0.075 Uiso calc 1
C C9 0.1964(5) 1.1315(4) 0.2224(4) 0.086(3) Uani d 1
H H9 0.2058 1.1855 0.2104 0.103 Uiso calc 1
C C35 0.3341(4) 0.7108(5) 0.4845(3) 0.066(2) Uani d 1
H H35 0.3593 0.7215 0.5158 0.079 Uiso calc 1
C C19 0.4055(4) 1.0068(4) 0.2224(3) 0.070(2) Uani d 1
H H19 0.4232 1.0194 0.1887 0.084 Uiso calc 1
C C68 0.1285(5) 0.6939(5) -0.0320(3) 0.080(3) Uani d 1
H H68 0.1002 0.7405 -0.0384 0.096 Uiso calc 1
C C12 0.1656(5) 0.9726(4) 0.2561(3) 0.076(3) Uani d 1
H H12 0.1547 0.9188 0.2677 0.091 Uiso calc 1
C C58 0.0352(4) 0.5426(5) 0.0843(3) 0.082(3) Uani d 1
H H58 0.0631 0.4986 0.0723 0.099 Uiso calc 1
C C30 0.0207(5) 0.5872(6) 0.3755(3) 0.082(3) Uani d 1
H H30 0.0002 0.5420 0.3930 0.099 Uiso calc 1
C C47 0.3251(5) 0.2947(4) 0.2690(4) 0.077(2) Uani d 1
H H47 0.3143 0.2510 0.2922 0.092 Uiso calc 1
C C60 -0.0667(5) 0.6260(6) 0.0735(3) 0.084(3) Uani d 1
H H60 -0.1073 0.6399 0.0545 0.100 Uiso calc 1
C C48 0.3500(5) 0.2774(5) 0.2191(4) 0.095(3) Uani d 1
H H48 0.3536 0.2220 0.2077 0.114 Uiso calc 1
C C74 0.4160(5) 0.4588(6) 0.0581(3) 0.084(3) Uani d 1
H H74 0.4255 0.4042 0.0472 0.101 Uiso calc 1
C C72 0.4572(5) 0.5934(7) 0.0825(3) 0.093(3) Uani d 1
H H72 0.4948 0.6299 0.0879 0.112 Uiso calc 1
C C73 0.4696(5) 0.5129(7) 0.0665(3) 0.098(3) Uani d 1
H H73 0.5157 0.4951 0.0613 0.117 Uiso calc 1
C C59 -0.0257(5) 0.5619(7) 0.0572(3) 0.109(4) Uani d 1
H H59 -0.0388 0.5307 0.0273 0.131 Uiso calc 1
C C51 0.1022(3) 0.4728(3) 0.2095(2) 0.0370(15) Uani d 1
C C52 0.1411(5) 0.4034(4) 0.2177(3) 0.068(2) Uani d 1
H H52 0.178(4) 0.388(4) 0.198(3) 0.082 Uiso d 1
C C56 0.0441(5) 0.4843(5) 0.2390(3) 0.099(3) Uani d 1
H H56 0.0174 0.5326 0.2339 0.119 Uiso calc 1
C C55 0.0228(5) 0.4264(6) 0.2766(3) 0.103(3) Uani d 1
H H55 -0.0178 0.4351 0.2965 0.124 Uiso calc 1
C C54 0.0618(5) 0.3569(5) 0.2839(3) 0.082(3) Uani d 1
H H54 0.0478 0.3169 0.3087 0.099 Uiso calc 1
C C53 0.1201(6) 0.3450(5) 0.2560(4) 0.098(3) Uani d 1
H H53 0.1472 0.2973 0.2620 0.118 Uiso calc 1

loop_
_atom_site_aniso_label
_atom_site_aniso_U_11
_atom_site_aniso_U_22
_atom_site_aniso_U_33
_atom_site_aniso_U_12
_atom_site_aniso_U_13
_atom_site_aniso_U_23
Zn1 0.0349(4) 0.0307(3) 0.0270(3) 0.0002(3) -0.0016(3) 0.0006(3)
I2 0.0954(5) 0.0479(3) 0.0760(3) -0.0002(3) 0.0369(3) 0.0019(2)
I3 0.0789(4) 0.0599(3) 0.0653(3) 0.0021(3) -0.0157(3) -0.0178(2)
I4 0.0535(4) 0.0877(4) 0.0734(3) 0.0034(3) -0.0081(3) 0.0320(3)
I1 0.0920(5) 0.0759(3) 0.0705(3) 0.0068(3) 0.0349(3) -0.0112(3)
Zn2 0.0504(5) 0.0453(4) 0.0416(4) 0.0034(4) 0.0013(4) -0.0014(3)
P2 0.0321(10) 0.0359(8) 0.0305(8) 0.0001(7) 0.0006(7) 0.0020(6)
P5 0.0367(11) 0.0343(8) 0.0322(8) -0.0022(7) 0.0002(7) -0.0021(6)
P4 0.0344(11) 0.0365(8) 0.0361(9) 0.0083(7) -0.0050(8) 0.0014(7)
P3 0.0373(10) 0.0358(8) 0.0271(8) 0.0023(7) -0.0009(7) 0.0016(6)
P1 0.0356(10) 0.0353(8) 0.0322(8) 0.0058(7) 0.0015(7) 0.0035(6)
P6 0.0410(11) 0.0415(9) 0.0306(8) -0.0009(8) 0.0036(8) -0.0059(7)
O1 0.040(3) 0.035(2) 0.041(2) 0.0070(19) 0.005(2) 0.0055(17)
O3 0.043(3) 0.034(2) 0.032(2) -0.0045(19) -0.0059(19) 0.0056(16)
O6 0.048(3) 0.036(2) 0.033(2) -0.0070(19) 0.005(2) -0.0029(16)
O5 0.036(3) 0.040(2) 0.038(2) -0.0084(19) 0.0014(19) -0.0068(17)
C64 0.049(5) 0.041(4) 0.036(3) -0.002(3) -0.004(3) -0.005(3)
O4 0.041(3) 0.036(2) 0.032(2) 0.0043(19) -0.0051(19) -0.0005(16)
C38 0.033(4) 0.037(3) 0.029(3) 0.002(3) -0.002(3) 0.000(2)
O2 0.034(3) 0.036(2) 0.047(2) -0.0020(19) -0.008(2) 0.0042(17)
C26 0.046(5) 0.054(4) 0.030(3) 0.004(3) -0.003(3) -0.001(3)
C14 0.032(4) 0.046(4) 0.034(3) -0.003(3) 0.000(3) 0.001(3)
C70 0.050(5) 0.058(4) 0.030(3) 0.011(4) 0.006(3) -0.001(3)
C22 0.087(7) 0.069(5) 0.041(4) 0.005(5) 0.022(4) 0.008(3)
C1 0.037(4) 0.043(3) 0.036(3) 0.009(3) 0.006(3) 0.007(3)
C20 0.033(4) 0.046(4) 0.035(3) -0.001(3) -0.009(3) -0.006(3)
C63 0.036(4) 0.041(3) 0.032(3) 0.004(3) -0.003(3) -0.002(2)
C13 0.040(4) 0.036(3) 0.037(3) 0.007(3) 0.009(3) 0.004(2)
C32 0.031(4) 0.044(4) 0.031(3) 0.001(3) 0.002(3) -0.002(3)
C57 0.034(4) 0.041(3) 0.039(3) -0.003(3) 0.003(3) 0.001(3)
C2 0.044(5) 0.072(5) 0.059(4) 0.002(4) -0.002(4) 0.029(4)
C39 0.029(4) 0.040(3) 0.044(4) 0.008(3) -0.006(3) 0.003(3)
C7 0.037(4) 0.040(4) 0.044(4) 0.007(3) 0.006(3) -0.001(3)
C45 0.041(4) 0.045(4) 0.045(4) 0.011(3) 0.000(3) 0.005(3)
C34 0.111(8) 0.069(5) 0.038(4) -0.009(5) -0.013(4) 0.004(3)
C62 0.053(5) 0.049(4) 0.061(4) 0.005(4) -0.015(4) -0.004(3)
C8 0.073(6) 0.041(4) 0.077(5) 0.000(4) 0.021(4) -0.009(4)
C21 0.044(5) 0.059(4) 0.042(4) 0.005(3) 0.004(3) 0.004(3)
C33 0.080(6) 0.053(4) 0.032(4) -0.003(4) -0.007(4) -0.001(3)
C65 0.088(7) 0.058(4) 0.053(4) 0.012(4) -0.023(4) -0.008(3)
C71 0.040(5) 0.074(5) 0.069(5) 0.003(4) -0.005(4) -0.006(4)
C24 0.044(5) 0.101(6) 0.076(5) 0.031(4) 0.005(4) 0.004(5)
C37 0.059(5) 0.057(4) 0.037(4) -0.001(4) -0.007(3) 0.000(3)
C5 0.054(6) 0.073(5) 0.069(5) 0.001(4) -0.024(4) 0.004(4)
C29 0.031(5) 0.136(8) 0.094(7) 0.009(6) 0.007(5) -0.022(6)
C40 0.035(5) 0.073(5) 0.065(5) 0.000(4) -0.019(4) 0.008(4)
C69 0.066(6) 0.067(5) 0.047(4) 0.014(4) -0.008(4) -0.002(3)
C61 0.055(6) 0.061(5) 0.090(6) 0.012(4) -0.011(5) 0.019(4)
C25 0.043(5) 0.080(5) 0.054(4) 0.013(4) 0.009(4) 0.020(4)
C43 0.074(6) 0.079(5) 0.048(4) 0.014(5) -0.024(4) 0.002(4)
C6 0.052(5) 0.053(4) 0.052(4) 0.005(4) 0.003(4) 0.006(3)
C15 0.115(8) 0.077(5) 0.038(4) -0.034(5) 0.013(4) -0.010(4)
C75 0.043(5) 0.083(5) 0.063(5) 0.015(4) 0.003(4) -0.015(4)
C41 0.057(6) 0.061(5) 0.099(6) -0.004(4) -0.023(5) 0.007(4)
C42 0.045(5) 0.075(5) 0.087(6) -0.003(4) -0.019(4) -0.015(4)
C31 0.054(6) 0.084(5) 0.056(4) 0.007(4) 0.004(4) 0.022(4)
C18 0.085(7) 0.063(5) 0.097(6) -0.032(5) 0.009(5) -0.032(5)
C27 0.044(5) 0.060(5) 0.089(5) 0.013(4) -0.003(4) 0.008(4)
C11 0.192(12) 0.086(6) 0.041(5) 0.037(7) 0.020(6) -0.009(4)
C4 0.055(6) 0.095(6) 0.058(5) 0.012(5) -0.028(4) 0.009(4)
C49 0.130(9) 0.062(5) 0.087(6) 0.035(6) 0.018(6) -0.022(5)
C44 0.062(5) 0.050(4) 0.052(4) 0.000(4) -0.017(4) 0.007(3)
C50 0.071(6) 0.062(5) 0.061(5) 0.026(4) 0.017(4) 0.006(3)
C3 0.057(6) 0.104(6) 0.055(5) 0.014(5) -0.003(4) 0.036(4)
C28 0.065(7) 0.104(7) 0.127(8) 0.042(6) -0.015(6) -0.002(6)
C36 0.084(7) 0.066(5) 0.063(5) -0.022(4) -0.018(5) -0.015(4)
C16 0.149(11) 0.113(7) 0.046(5) -0.040(7) 0.022(5) -0.012(5)
C23 0.061(6) 0.084(5) 0.072(6) 0.009(5) 0.025(5) -0.005(4)
C17 0.115(9) 0.085(6) 0.064(6) -0.019(6) -0.001(5) -0.028(4)
C67 0.123(9) 0.091(6) 0.051(5) -0.021(6) -0.034(5) 0.006(5)
C66 0.137(10) 0.077(6) 0.048(5) -0.002(6) -0.032(5) -0.011(4)
C10 0.144(10) 0.057(5) 0.096(7) 0.018(6) -0.008(7) -0.034(5)
C46 0.073(6) 0.043(4) 0.071(5) 0.012(4) 0.001(4) -0.004(3)
C9 0.102(8) 0.053(5) 0.102(7) -0.018(5) 0.014(6) -0.012(5)
C35 0.080(7) 0.074(5) 0.044(4) 0.006(5) -0.022(4) -0.013(4)
C19 0.095(7) 0.055(4) 0.061(5) -0.026(4) 0.020(4) -0.012(4)
C68 0.096(8) 0.065(5) 0.079(6) 0.015(5) -0.029(5) 0.006(4)
C12 0.124(8) 0.048(4) 0.056(5) 0.015(4) 0.029(5) 0.006(3)
C58 0.056(6) 0.127(7) 0.063(5) 0.022(5) -0.011(5) -0.045(5)
C30 0.063(7) 0.114(7) 0.071(5) -0.007(6) 0.021(5) 0.012(5)
C47 0.080(7) 0.043(4) 0.107(7) 0.004(4) -0.003(5) 0.001(4)
C60 0.050(6) 0.137(8) 0.063(5) 0.018(5) -0.024(5) 0.016(5)
C48 0.105(8) 0.041(5) 0.138(8) 0.013(5) -0.015(7) -0.026(5)
C74 0.073(8) 0.108(7) 0.070(5) 0.028(6) 0.006(5) -0.026(5)
C72 0.042(6) 0.140(8) 0.097(7) 0.001(6) -0.005(5) -0.011(6)
C73 0.050(7) 0.156(10) 0.087(6) 0.030(7) 0.008(5) -0.032(6)
C59 0.064(7) 0.187(10) 0.076(6) 0.033(7) -0.021(5) -0.064(6)
C51 0.042(4) 0.038(3) 0.031(3) -0.004(3) 0.000(3) -0.001(3)
C52 0.080(7) 0.047(4) 0.078(6) 0.002(4) 0.019(5) 0.008(4)
C56 0.103(8) 0.078(5) 0.116(7) 0.033(5) 0.064(6) 0.050(5)
C55 0.098(8) 0.106(7) 0.106(7) 0.024(6) 0.057(6) 0.055(6)
C54 0.089(8) 0.078(6) 0.079(6) -0.011(5) 0.005(5) 0.037(4)
C53 0.096(8) 0.064(5) 0.134(8) 0.014(5) 0.025(7) 0.044(5)

loop_
_atom_type_symbol
_atom_type_description
_atom_type_scat_dispersion_real
_atom_type_scat_dispersion_imag
_atom_type_scat_source
C C 0.0033 0.0016 'International Tables Vol C Tables 4.2.6.8 and 6.1.1.4'
H H 0.0000 0.0000 'International Tables Vol C Tables 4.2.6.8 and 6.1.1.4'
O O 0.0106 0.0060 'International Tables Vol C Tables 4.2.6.8 and 6.1.1.4'
P P 0.1023 0.0942 'International Tables Vol C Tables 4.2.6.8 and 6.1.1.4'
Zn Zn 0.2839 1.4301 'International Tables Vol C Tables 4.2.6.8 and 6.1.1.4'
I I -0.4742 1.8119 'International Tables Vol C Tables 4.2.6.8 and 6.1.1.4'

loop_
_geom_angle_atom_site_label_1
_geom_angle_atom_site_label_2
_geom_angle_atom_site_label_3
_geom_angle
_geom_angle_publ_flag
O1 Zn1 O3 90.59(14) y
O1 Zn1 O6 91.08(14) y
O1 Zn1 O5 93.40(15) y
O1 Zn1 O4 177.60(15) y
O1 Zn1 O2 89.41(14) y
O3 Zn1 O6 176.80(13) y
O3 Zn1 O4 88.03(13) y
O6 Zn1 O4 90.39(13) y
O5 Zn1 O3 90.04(14) y
O5 Zn1 O6 87.13(14) y
O5 Zn1 O4 88.56(14) y
O2 Zn1 O3 93.52(14) y
O2 Zn1 O6 89.23(14) y
O2 Zn1 O5 175.44(14) y
O2 Zn1 O4 88.71(14) y
I2 Zn2 I3 103.24(3) y
I2 Zn2 I4 116.20(4) y
I3 Zn2 I4 107.87(3) y
I1 Zn2 I2 108.36(3) y
I1 Zn2 I3 115.12(4) y
I1 Zn2 I4 106.38(3) y
O2 P2 C14 110.8(2) ?
O2 P2 C20 111.6(2) ?
O2 P2 C13 110.0(2) ?
C14 P2 C13 110.1(3) ?
C20 P2 C14 108.2(3) ?
C20 P2 C13 106.0(3) ?
O5 P5 C63 111.6(3) ?
O5 P5 C57 112.0(2) ?
O5 P5 C51 109.7(2) ?
C63 P5 C51 107.0(3) ?
C57 P5 C63 110.7(3) ?
C57 P5 C51 105.6(3) ?
O4 P4 C38 111.0(2) ?
O4 P4 C39 112.3(2) ?
O4 P4 C45 109.8(2) ?
C39 P4 C38 106.6(3) ?
C39 P4 C45 110.9(3) ?
C45 P4 C38 106.1(3) ?
O3 P3 C38 112.3(2) ?
O3 P3 C26 112.3(3) ?
O3 P3 C32 110.9(2) ?
C26 P3 C38 106.1(3) ?
C26 P3 C32 109.1(3) ?
C32 P3 C38 105.7(3) ?
O1 P1 C1 111.2(3) ?
O1 P1 C13 112.8(2) ?
O1 P1 C7 110.7(2) ?
C1 P1 C13 105.1(3) ?
C1 P1 C7 109.7(3) ?
C13 P1 C7 107.2(3) ?
O6 P6 C64 110.3(2) ?
O6 P6 C70 112.3(3) ?
O6 P6 C63 111.7(2) ?
C64 P6 C63 107.0(3) ?
C70 P6 C64 109.8(3) ?
C70 P6 C63 105.5(3) ?
P1 O1 Zn1 133.3(2) ?
P3 O3 Zn1 129.7(2) ?
P6 O6 Zn1 127.7(2) ?
P5 O5 Zn1 132.0(2) ?
C65 C64 P6 120.4(5) ?
C69 C64 P6 120.0(4) ?
C69 C64 C65 119.5(6) ?
P4 O4 Zn1 129.3(2) ?
P4 C38 P3 112.2(3) ?
P4 C38 H38A 109.2 ?
P4 C38 H38B 109.2 ?
P3 C38 H38A 109.2 ?
P3 C38 H38B 109.2 ?
H38A C38 H38B 107.9 ?
P2 O2 Zn1 135.0(2) ?
C31 C26 P3 121.9(5) ?
C27 C26 P3 119.0(5) ?
C27 C26 C31 119.0(7) ?
C15 C14 P2 118.4(5) ?
C15 C14 C19 119.8(6) ?
C19 C14 P2 121.8(4) ?
C71 C70 P6 118.2(5) ?
C71 C70 C75 119.6(7) ?
C75 C70 P6 122.2(6) ?
C21 C22 H22 119.8 ?
C23 C22 H22 119.8 ?
C23 C22 C21 120.4(6) ?
C2 C1 P1 123.1(5) ?
C6 C1 P1 118.4(4) ?
C6 C1 C2 118.3(6) ?
C21 C20 P2 124.2(5) ?
C21 C20 C25 118.5(6) ?
C25 C20 P2 117.4(5) ?
P5 C63 P6 114.9(3) ?
P5 C63 H63A 108.5 ?
P5 C63 H63B 108.5 ?
P6 C63 H63A 108.5 ?
P6 C63 H63B 108.5 ?
H63A C63 H63B 107.5 ?
P2 C13 H13A 108.7 ?
P2 C13 H13B 108.7 ?
P1 C13 P2 114.3(3) ?
P1 C13 H13A 108.7 ?
P1 C13 H13B 108.7 ?
H13A C13 H13B 107.6 ?
C33 C32 P3 122.0(5) ?
C37 C32 P3 118.7(4) ?
C37 C32 C33 119.3(6) ?
C62 C57 P5 119.3(5) ?
C62 C57 C58 117.3(6) ?
C58 C57 P5 123.2(5) ?
C1 C2 H2 120.2 ?
C3 C2 C1 119.7(7) ?
C3 C2 H2 120.2 ?
C40 C39 P4 118.3(5) ?
C40 C39 C44 118.1(6) ?
C44 C39 P4 123.5(5) ?
C8 C7 P1 122.5(5) ?
C12 C7 P1 117.9(5) ?
C12 C7 C8 119.5(6) ?
C50 C45 P4 117.8(5) ?
C50 C45 C46 119.1(6) ?
C46 C45 P4 122.9(5) ?
C33 C34 H34 119.4 ?
C33 C34 C35 121.2(6) ?
C35 C34 H34 119.4 ?
C57 C62 H62 119.3 ?
C61 C62 C57 121.4(7) ?
C61 C62 H62 119.3 ?
C7 C8 H8 119.6 ?
C7 C8 C9 120.9(7) ?
C9 C8 H8 119.6 ?
C22 C21 C20 120.3(6) ?
C22 C21 H21 119.8 ?
C20 C21 H21 119.8 ?
C32 C33 H33 119.9 ?
C34 C33 C32 120.2(6) ?
C34 C33 H33 119.9 ?
C64 C65 H65 120.5 ?
C66 C65 C64 119.0(7) ?
C66 C65 H65 120.5 ?
C70 C71 H71 120.2 ?
C72 C71 C70 119.6(7) ?
C72 C71 H71 120.2 ?
C25 C24 H24 120.0 ?
C23 C24 H24 120.0 ?
C23 C24 C25 120.0(7) ?
C32 C37 H37 120.1 ?
C32 C37 C36 119.7(6) ?
C36 C37 H37 120.1 ?
C6 C5 H5 119.9 ?
C4 C5 H5 119.9 ?
C4 C5 C6 120.3(7) ?
C28 C29 H29 120.0 ?
C30 C29 H29 120.0 ?
C30 C29 C28 120.0(9) ?
C39 C40 H40 119.4 ?
C39 C40 C41 121.2(6) ?
C41 C40 H40 119.4 ?
C64 C69 H69 119.6 ?
C64 C69 C68 120.7(6) ?
C68 C69 H69 119.6 ?
C62 C61 H61 119.8 ?
C60 C61 C62 120.5(7) ?
C60 C61 H61 119.8 ?
C20 C25 H25 119.6 ?
C24 C25 C20 120.8(6) ?
C24 C25 H25 119.6 ?
C42 C43 H43 119.5 ?
C42 C43 C44 121.0(6) ?
C44 C43 H43 119.5 ?
C1 C6 C5 121.1(6) ?
C1 C6 H6 119.5 ?
C5 C6 H6 119.5 ?
C14 C15 H15 120.1 ?
C14 C15 C16 119.9(7) ?
C16 C15 H15 120.1 ?
C70 C75 H75 120.5 ?
C74 C75 C70 119.1(8) ?
C74 C75 H75 120.5 ?
C40 C41 H41 120.2 ?
C42 C41 C40 119.7(7) ?
C42 C41 H41 120.2 ?
C43 C42 C41 119.8(7) ?
C43 C42 H42 120.1 ?
C41 C42 H42 120.1 ?
C26 C31 H31 119.6 ?
C30 C31 C26 120.8(7) ?
C30 C31 H31 119.6 ?
C17 C18 H18 120.3 ?
C17 C18 C19 119.3(7) ?
C19 C18 H18 120.3 ?
C26 C27 H27 119.9 ?
C26 C27 C28 120.3(7) ?
C28 C27 H27 119.9 ?
C10 C11 H11 120.5 ?
C10 C11 C12 119.0(7) ?
C12 C11 H11 120.5 ?
C5 C4 H4 119.1 ?
C5 C4 C3 121.9(7) ?
C3 C4 H4 119.1 ?
C50 C49 H49 120.4 ?
C48 C49 H49 120.4 ?
C48 C49 C50 119.1(7) ?
C39 C44 H44 119.9 ?
C43 C44 C39 120.2(6) ?
C43 C44 H44 119.9 ?
C45 C50 C49 121.5(7) ?
C45 C50 H50 119.3 ?
C49 C50 H50 119.3 ?
C2 C3 H3 120.6 ?
C4 C3 C2 118.7(6) ?
C4 C3 H3 120.6 ?
C29 C28 C27 119.3(8) ?
C29 C28 H28 120.3 ?
C27 C28 H28 120.3 ?
C37 C36 H36 119.6 ?
C35 C36 C37 120.7(6) ?
C35 C36 H36 119.6 ?
C15 C16 H16 119.9 ?
C17 C16 C15 120.3(7) ?
C17 C16 H16 119.9 ?
C22 C23 H23 120.1 ?
C24 C23 C22 119.8(7) ?
C24 C23 H23 120.1 ?
C18 C17 H17 119.6 ?
C16 C17 C18 120.8(7) ?
C16 C17 H17 119.6 ?
C66 C67 H67 120.6 ?
C66 C67 C68 118.9(7) ?
C68 C67 H67 120.6 ?
C65 C66 H66 119.1 ?
C67 C66 C65 121.8(7) ?
C67 C66 H66 119.1 ?
C11 C10 H10 119.4 ?
C11 C10 C9 121.2(7) ?
C9 C10 H10 119.4 ?
C45 C46 H46 120.3 ?
C45 C46 C47 119.4(7) ?
C47 C46 H46 120.3 ?
C8 C9 H9 120.5 ?
C10 C9 C8 119.0(7) ?
C10 C9 H9 120.5 ?
C34 C35 H35 120.6 ?
C36 C35 C34 118.9(6) ?
C36 C35 H35 120.6 ?
C14 C19 C18 119.9(6) ?
C14 C19 H19 120.1 ?
C18 C19 H19 120.1 ?
C69 C68 H68 120.0 ?
C67 C68 C69 119.9(7) ?
C67 C68 H68 120.0 ?
C7 C12 C11 120.3(6) ?
C7 C12 H12 119.9 ?
C11 C12 H12 119.9 ?
C57 C58 H58 119.5 ?
C59 C58 C57 120.9(7) ?
C59 C58 H58 119.5 ?
C29 C30 C31 120.6(8) ?
C29 C30 H30 119.7 ?
C31 C30 H30 119.7 ?
C46 C47 H47 119.6 ?
C48 C47 C46 120.7(7) ?
C48 C47 H47 119.6 ?
C61 C60 H60 120.3 ?
C59 C60 C61 119.4(8) ?
C59 C60 H60 120.3 ?
C49 C48 H48 120.0 ?
C47 C48 C49 120.0(7) ?
C47 C48 H48 120.0 ?
C75 C74 H74 119.8 ?
C73 C74 C75 120.3(8) ?
C73 C74 H74 119.8 ?
C71 C72 H72 119.8 ?
C73 C72 C71 120.3(9) ?
C73 C72 H72 119.8 ?
C74 C73 C72 121.1(9) ?
C74 C73 H73 119.5 ?
C72 C73 H73 119.5 ?
C58 C59 H59 119.7 ?
C60 C59 C58 120.5(8) ?
C60 C59 H59 119.7 ?
C52 C51 P5 124.1(5) ?
C56 C51 P5 116.4(5) ?
C56 C51 C52 118.8(6) ?
C51 C52 H52 124(5) ?
C51 C52 C53 119.6(8) ?
C53 C52 H52 116(4) ?
C51 C56 H56 119.1 ?
C51 C56 C55 121.8(8) ?
C55 C56 H56 119.1 ?
C56 C55 H55 120.7 ?
C54 C55 C56 118.7(8) ?
C54 C55 H55 120.7 ?
C55 C54 H54 119.7 ?
C53 C54 C55 120.6(8) ?
C53 C54 H54 119.7 ?
C52 C53 H53 119.7 ?
C54 C53 C52 120.5(8) ?
C54 C53 H53 119.7 ?

loop_
_geom_bond_atom_site_label_1
_geom_bond_atom_site_label_2
_geom_bond_distance
_geom_bond_publ_flag
Zn1 O1 2.069(3) y
Zn1 O3 2.087(3) y
Zn1 O6 2.112(3) y
Zn1 O5 2.085(4) y
Zn1 O4 2.136(3) y
Zn1 O2 2.073(4) y
I2 Zn2 2.6125(8) y
I3 Zn2 2.6374(8) y
I4 Zn2 2.6517(9) y
I1 Zn2 2.6075(9) y
P2 O2 1.492(4) ?
P2 C14 1.789(5) ?
P2 C20 1.788(6) ?
P2 C13 1.813(6) ?
P5 O5 1.493(4) ?
P5 C63 1.786(6) ?
P5 C57 1.776(6) ?
P5 C51 1.806(6) ?
P4 O4 1.501(3) ?
P4 C38 1.800(5) ?
P4 C39 1.773(6) ?
P4 C45 1.799(6) ?
P3 O3 1.498(3) ?
P3 C38 1.812(5) ?
P3 C26 1.776(7) ?
P3 C32 1.800(6) ?
P1 O1 1.489(3) ?
P1 C1 1.791(6) ?
P1 C13 1.798(6) ?
P1 C7 1.799(5) ?
P6 O6 1.500(3) ?
P6 C64 1.798(6) ?
P6 C70 1.795(7) ?
P6 C63 1.823(5) ?
C64 C65 1.375(8) ?
C64 C69 1.358(8) ?
C38 H38A 0.9700 ?
C38 H38B 0.9700 ?
C26 C31 1.381(8) ?
C26 C27 1.360(8) ?
C14 C15 1.363(8) ?
C14 C19 1.373(8) ?
C70 C71 1.379(9) ?
C70 C75 1.404(8) ?
C22 H22 0.9300 ?
C22 C21 1.370(9) ?
C22 C23 1.362(10) ?
C1 C2 1.399(7) ?
C1 C6 1.367(8) ?
C20 C21 1.375(7) ?
C20 C25 1.375(8) ?
C63 H63A 0.9700 ?
C63 H63B 0.9700 ?
C13 H13A 0.9700 ?
C13 H13B 0.9700 ?
C32 C33 1.382(7) ?
C32 C37 1.367(8) ?
C57 C62 1.368(8) ?
C57 C58 1.379(8) ?
C2 H2 0.9300 ?
C2 C3 1.399(9) ?
C39 C40 1.372(8) ?
C39 C44 1.395(8) ?
C7 C8 1.366(8) ?
C7 C12 1.350(8) ?
C45 C50 1.368(8) ?
C45 C46 1.373(8) ?
C34 H34 0.9300 ?
C34 C33 1.360(9) ?
C34 C35 1.377(9) ?
C62 H62 0.9300 ?
C62 C61 1.363(9) ?
C8 H8 0.9300 ?
C8 C9 1.372(9) ?
C21 H21 0.9300 ?
C33 H33 0.9300 ?
C65 H65 0.9300 ?
C65 C66 1.372(9) ?
C71 H71 0.9300 ?
C71 C72 1.372(10) ?
C24 H24 0.9300 ?
C24 C25 1.368(9) ?
C24 C23 1.360(9) ?
C37 H37 0.9300 ?
C37 C36 1.395(8) ?
C5 H5 0.9300 ?
C5 C6 1.371(9) ?
C5 C4 1.329(9) ?
C29 H29 0.9300 ?
C29 C28 1.392(11) ?
C29 C30 1.339(11) ?
C40 H40 0.9300 ?
C40 C41 1.388(9) ?
C69 H69 0.9300 ?
C69 C68 1.380(9) ?
C61 H61 0.9300 ?
C61 C60 1.357(10) ?
C25 H25 0.9300 ?
C43 H43 0.9300 ?
C43 C42 1.354(9) ?
C43 C44 1.379(9) ?
C6 H6 0.9300 ?
C15 H15 0.9300 ?
C15 C16 1.380(9) ?
C75 H75 0.9300 ?
C75 C74 1.378(10) ?
C41 H41 0.9300 ?
C41 C42 1.374(9) ?
C42 H42 0.9300 ?
C31 H31 0.9300 ?
C31 C30 1.377(11) ?
C18 H18 0.9300 ?
C18 C17 1.356(10) ?
C18 C19 1.391(9) ?
C27 H27 0.9300 ?
C27 C28 1.397(11) ?
C11 H11 0.9300 ?
C11 C10 1.349(10) ?
C11 C12 1.398(9) ?
C4 H4 0.9300 ?
C4 C3 1.363(10) ?
C49 H49 0.9300 ?
C49 C50 1.379(9) ?
C49 C48 1.365(10) ?
C44 H44 0.9300 ?
C50 H50 0.9300 ?
C3 H3 0.9300 ?
C28 H28 0.9300 ?
C36 H36 0.9300 ?
C36 C35 1.358(9) ?
C16 H16 0.9300 ?
C16 C17 1.351(10) ?
C23 H23 0.9300 ?
C17 H17 0.9300 ?
C67 H67 0.9300 ?
C67 C66 1.358(11) ?
C67 C68 1.365(9) ?
C66 H66 0.9300 ?
C10 H10 0.9300 ?
C10 C9 1.362(10) ?
C46 H46 0.9300 ?
C46 C47 1.386(8) ?
C9 H9 0.9300 ?
C35 H35 0.9300 ?
C19 H19 0.9300 ?
C68 H68 0.9300 ?
C12 H12 0.9300 ?
C58 H58 0.9300 ?
C58 C59 1.370(11) ?
C30 H30 0.9300 ?
C47 H47 0.9300 ?
C47 C48 1.365(11) ?
C60 H60 0.9300 ?
C60 C59 1.348(10) ?
C48 H48 0.9300 ?
C74 H74 0.9300 ?
C74 C73 1.349(12) ?
C72 H72 0.9300 ?
C72 C73 1.366(11) ?
C73 H73 0.9300 ?
C59 H59 0.9300 ?
C51 C52 1.345(9) ?
C51 C56 1.343(9) ?
C52 H52 0.90(7) ?
C52 C53 1.396(10) ?
C56 H56 0.9300 ?
C56 C55 1.380(9) ?
C55 H55 0.9300 ?
C55 C54 1.344(11) ?
C54 H54 0.9300 ?
C54 C53 1.324(11) ?
C53 H53 0.9300 ?

_cod_database_fobs_code 2021036
